data_4127395
loop_
_publ_author_name
'Ghorai, Samir'
'Chirke, Sahadev Shrihari'
'Xu, Wen-Bin'
'Chen, Jia-Feng'
'Li, Changkun'

_publ_section_title
;
 Cobalt-Catalyzed Regio- and Enantioselective Allylic Amination.
;
_journal_issue 29
_journal_name_full 'Journal of the American Chemical Society'
_journal_page_first 11430
_journal_page_last 11434
_journal_paper_doi 10.1021/jacs.9b06035
_journal_volume 141
_journal_year 2019
_chemical_absolute_configuration ad
_chemical_formula_moiety 'C26 H25 Co I N2 O2 P, C4 H8 O [+ solvent]'
_chemical_formula_sum 'C30 H33 Co I N2 O3 P'
_chemical_formula_weight 686.38
_space_group_crystal_system orthorhombic
_space_group_IT_number 19
_space_group_name_Hall 'P 2ac 2ab'
_space_group_name_H-M_alt 'P 21 21 21'
_symmetry_space_group_name_Hall 'P 2ac 2ab'
_symmetry_space_group_name_H-M 'P 21 21 21'
_atom_sites_solution_hydrogens geom
_audit_creation_method SHELXL-2018/3
_cell_angle_alpha 90
_cell_angle_beta 90
_cell_angle_gamma 90
_cell_formula_units_Z 8
_cell_length_a 9.4527(3)
_cell_length_b 25.1917(8)
_cell_length_c 27.5943(9)
_cell_measurement_reflns_used 9668
_cell_measurement_temperature 172(2)
_cell_measurement_theta_max 68.26
_cell_measurement_theta_min 3.20
_cell_volume 6571.0(4)
_computing_structure_refinement 'SHELXL-2018/3 (Sheldrick, 2018)'
_computing_structure_solution 'SHELXT 2014/5 (Sheldrick, 2014)'
_diffrn_ambient_temperature 172(2)
_diffrn_measured_fraction_theta_full 0.992
_diffrn_measured_fraction_theta_max 0.992
_diffrn_measurement_device_type 'Bruker APEX-II CCD'
_diffrn_measurement_method '\f and \w scans'
_diffrn_radiation_type CuK\a
_diffrn_radiation_wavelength 1.54178
_diffrn_reflns_av_R_equivalents 0.0776
_diffrn_reflns_av_unetI/netI 0.0572
_diffrn_reflns_Laue_measured_fraction_full 0.992
_diffrn_reflns_Laue_measured_fraction_max 0.992
_diffrn_reflns_limit_h_max 11
_diffrn_reflns_limit_h_min -11
_diffrn_reflns_limit_k_max 29
_diffrn_reflns_limit_k_min -30
_diffrn_reflns_limit_l_max 33
_diffrn_reflns_limit_l_min -33
_diffrn_reflns_number 65551
_diffrn_reflns_point_group_measured_fraction_full 0.989
_diffrn_reflns_point_group_measured_fraction_max 0.988
_diffrn_reflns_theta_full 67.679
_diffrn_reflns_theta_max 68.422
_diffrn_reflns_theta_min 2.375
_exptl_absorpt_coefficient_mu 12.169
_exptl_crystal_colour green
_exptl_crystal_density_diffrn 1.388
_exptl_crystal_description block
_exptl_crystal_F_000 2768
_exptl_crystal_size_max 0.240
_exptl_crystal_size_mid 0.220
_exptl_crystal_size_min 0.200
_exptl_transmission_factor_max 0.7531
_exptl_transmission_factor_min 0.4441
_refine_diff_density_max 1.018
_refine_diff_density_min -0.977
_refine_diff_density_rms 0.115
_refine_ls_abs_structure_details
;
 Refined as an inversion twin.
;
_refine_ls_abs_structure_Flack 0.087(9)
_refine_ls_extinction_method none
_refine_ls_goodness_of_fit_ref 1.021
_refine_ls_hydrogen_treatment constr
_refine_ls_matrix_type full
_refine_ls_number_parameters 690
_refine_ls_number_reflns 11942
_refine_ls_number_restraints 2
_refine_ls_restrained_S_all 1.022
_refine_ls_R_factor_all 0.0663
_refine_ls_R_factor_gt 0.0555
_refine_ls_shift/su_max 0.001
_refine_ls_shift/su_mean 0.000
_refine_ls_structure_factor_coef Fsqd
_refine_ls_weighting_details 'w=1/[\s^2^(Fo^2^)+(0.0846P)^2^+11.9415P] where P=(Fo^2^+2Fc^2^)/3'
_refine_ls_weighting_scheme calc
_refine_ls_wR_factor_gt 0.1446
_refine_ls_wR_factor_ref 0.1531
_reflns_Friedel_coverage 0.795
_reflns_Friedel_fraction_full 0.986
_reflns_Friedel_fraction_max 0.983
_reflns_number_gt 10312
_reflns_number_total 11942
_reflns_threshold_expression 'I > 2\s(I)'
_cod_data_source_file ja9b06035_si_004.cif
_cod_data_source_block L4CoI(THF)
_cod_database_code 4127395
_shelx_shelxl_version_number 2018/3
_shelx_space_group_comment
;
The symmetry employed for this shelxl refinement is uniquely defined
by the following loop, which should always be used as a source of
symmetry information in preference to the above space-group names.
They are only intended as comments.
;
_shelx_estimated_absorpt_t_min 0.158
_shelx_estimated_absorpt_t_max 0.195

loop_
_space_group_symop_operation_xyz
'x, y, z'
'-x+1/2, -y, z+1/2'
'-x, y+1/2, -z+1/2'
'x+1/2, -y+1/2, -z'

loop_
_atom_site_label
_atom_site_type_symbol
_atom_site_fract_x
_atom_site_fract_y
_atom_site_fract_z
_atom_site_U_iso_or_equiv
_atom_site_adp_type
_atom_site_occupancy
_atom_site_site_symmetry_order
_atom_site_calc_flag
_atom_site_refinement_flags_posn
_atom_site_refinement_flags_adp
I1 I -0.03414(8) 0.64198(3) 0.79264(3) 0.0529(2) Uani 1 1 d . .
C1 C -0.0121(9) 0.7014(3) 0.6314(3) 0.0293(18) Uani 1 1 d . .
N1 N 0.3203(8) 0.6511(3) 0.7221(3) 0.0376(19) Uani 1 1 d . .
O1 O 0.5134(8) 0.6949(3) 0.6974(3) 0.056(2) Uani 1 1 d . .
Co1 Co 0.12682(15) 0.61749(6) 0.72179(5) 0.0326(3) Uani 1 1 d . .
P1 P 0.0804(2) 0.64072(9) 0.64817(8) 0.0275(4) Uani 1 1 d . .
I2 I 0.46058(8) 0.37770(3) 0.79485(3) 0.0591(2) Uani 1 1 d . .
C2 C 0.0407(11) 0.7396(4) 0.5993(4) 0.039(2) Uani 1 1 d . .
H2 H 0.125864 0.732796 0.582115 0.047 Uiso 1 1 calc R U
N2 N 0.1534(8) 0.5411(3) 0.7009(3) 0.0331(16) Uani 1 1 d . .
O2 O 0.1279(8) 0.4628(3) 0.6630(3) 0.0431(16) Uani 1 1 d . .
Co2 Co 0.61829(15) 0.38647(6) 0.72042(5) 0.0307(3) Uani 1 1 d . .
P2 P 0.5771(2) 0.36379(8) 0.64642(8) 0.0261(4) Uani 1 1 d . .
O3 O 0.5943(8) 0.5430(2) 0.6670(3) 0.0408(16) Uani 1 1 d . .
C3 C -0.0298(13) 0.7875(4) 0.5923(4) 0.049(2) Uani 1 1 d . .
H3 H 0.009161 0.813435 0.571216 0.059 Uiso 1 1 calc R U
N3 N 0.6312(7) 0.4632(3) 0.7014(3) 0.0316(16) Uani 1 1 d . .
O4 O 1.0245(8) 0.3217(3) 0.6960(3) 0.0544(19) Uani 1 1 d . .
C4 C -0.1580(11) 0.7976(4) 0.6161(5) 0.049(3) Uani 1 1 d . .
H4 H -0.208037 0.829749 0.610501 0.058 Uiso 1 1 calc R U
N4 N 0.8164(8) 0.3544(3) 0.7202(3) 0.0366(18) Uani 1 1 d . .
C9 C 0.3640(11) 0.6384(4) 0.5347(4) 0.042(2) Uani 1 1 d . .
H9 H 0.358878 0.632124 0.500785 0.050 Uiso 1 1 calc R U
C8 C 0.2422(10) 0.6345(3) 0.5633(4) 0.034(2) Uani 1 1 d . .
H8 H 0.155519 0.625216 0.548111 0.041 Uiso 1 1 calc R U
C7 C 0.2425(9) 0.6435(4) 0.6126(3) 0.0308(18) Uani 1 1 d . .
C6 C -0.1387(10) 0.7125(4) 0.6557(4) 0.037(2) Uani 1 1 d . .
H6 H -0.176086 0.687196 0.677785 0.045 Uiso 1 1 calc R U
O6 O 0.7582(9) 0.6717(4) 0.4693(4) 0.067(2) Uani 1 1 d . .
C5 C -0.2105(10) 0.7599(4) 0.6480(5) 0.048(3) Uani 1 1 d . .
H5 H -0.296416 0.766490 0.664831 0.058 Uiso 1 1 calc R U
O5 O 0.7541(8) 0.1701(4) 0.5296(3) 0.063(2) Uani 1 1 d . .
C11 C 0.4966(9) 0.6605(4) 0.6049(4) 0.037(2) Uani 1 1 d . .
H11 H 0.584634 0.670024 0.618988 0.045 Uiso 1 1 calc R U
C10 C 0.4906(10) 0.6512(4) 0.5557(4) 0.042(2) Uani 1 1 d . .
H10 H 0.573845 0.653687 0.536575 0.050 Uiso 1 1 calc R U
C12 C 0.3781(9) 0.6563(3) 0.6346(4) 0.035(2) Uani 1 1 d . .
C13 C 0.3966(9) 0.6663(4) 0.6864(4) 0.037(2) Uani 1 1 d . .
C14 C 0.5167(12) 0.7002(5) 0.7496(5) 0.059(3) Uani 1 1 d . .
H14A H 0.513915 0.738104 0.759088 0.070 Uiso 1 1 calc R U
H14B H 0.603851 0.684052 0.762976 0.070 Uiso 1 1 calc R U
C19 C -0.1929(12) 0.5635(4) 0.5562(4) 0.046(3) Uani 1 1 d . .
H19 H -0.259358 0.573532 0.532084 0.056 Uiso 1 1 calc R U
C18 C -0.1176(10) 0.6016(4) 0.5811(4) 0.042(2) Uani 1 1 d . .
H18 H -0.134183 0.637892 0.573806 0.050 Uiso 1 1 calc R U
C17 C -0.0185(9) 0.5891(3) 0.6164(3) 0.0305(18) Uani 1 1 d . .
C16 C 0.4185(16) 0.6252(6) 0.8033(5) 0.071(4) Uani 1 1 d . .
H16A H 0.461032 0.595621 0.785408 0.107 Uiso 1 1 calc R U
H16B H 0.329807 0.613361 0.818277 0.107 Uiso 1 1 calc R U
H16C H 0.483927 0.637069 0.828652 0.107 Uiso 1 1 calc R U
C15 C 0.3879(12) 0.6716(5) 0.7681(4) 0.057(3) Uani 1 1 d . .
H15 H 0.322882 0.697624 0.784061 0.068 Uiso 1 1 calc R U
C20 C -0.1700(12) 0.5097(4) 0.5671(5) 0.048(3) Uani 1 1 d . .
H20 H -0.222227 0.482913 0.550768 0.058 Uiso 1 1 calc R U
C21 C -0.0728(10) 0.4963(3) 0.6012(4) 0.036(2) Uani 1 1 d . .
H21 H -0.055209 0.459790 0.607598 0.043 Uiso 1 1 calc R U
C22 C 0.0024(9) 0.5350(4) 0.6273(4) 0.035(2) Uani 1 1 d . .
C23 C 0.1005(9) 0.5160(4) 0.6653(4) 0.0326(19) Uani 1 1 d . .
C24 C 0.2113(11) 0.4505(4) 0.7059(4) 0.044(2) Uani 1 1 d . .
H24A H 0.300558 0.432512 0.696701 0.053 Uiso 1 1 calc R U
H24B H 0.157639 0.426970 0.727986 0.053 Uiso 1 1 calc R U
C25 C 0.2417(10) 0.5035(4) 0.7300(4) 0.040(2) Uani 1 1 d . .
H25 H 0.343890 0.512554 0.725584 0.048 Uiso 1 1 calc R U
C26 C 0.2058(12) 0.5054(5) 0.7828(4) 0.055(3) Uani 1 1 d . .
H26A H 0.111044 0.490616 0.787882 0.083 Uiso 1 1 calc R U
H26B H 0.208009 0.542243 0.794097 0.083 Uiso 1 1 calc R U
H26C H 0.275051 0.484418 0.801109 0.083 Uiso 1 1 calc R U
C27 C 0.4873(9) 0.3024(3) 0.6300(3) 0.0282(18) Uani 1 1 d . .
C28 C 0.3519(10) 0.2938(4) 0.6500(4) 0.037(2) Uani 1 1 d . .
H28 H 0.309937 0.320680 0.669338 0.044 Uiso 1 1 calc R U
C29 C 0.2799(10) 0.2477(4) 0.6420(4) 0.042(2) Uani 1 1 d . .
H29 H 0.189420 0.242593 0.656258 0.050 Uiso 1 1 calc R U
C30 C 0.3385(11) 0.2084(4) 0.6132(4) 0.044(3) Uani 1 1 d . .
H30 H 0.287670 0.176480 0.607360 0.053 Uiso 1 1 calc R U
C31 C 0.4721(12) 0.2157(4) 0.5929(4) 0.042(2) Uani 1 1 d . .
H31 H 0.512169 0.188799 0.573040 0.051 Uiso 1 1 calc R U
C32 C 0.5460(10) 0.2618(3) 0.6016(3) 0.0345(19) Uani 1 1 d . .
H32 H 0.637823 0.266194 0.588222 0.041 Uiso 1 1 calc R U
C33 C 0.7443(9) 0.3606(3) 0.6107(4) 0.0309(19) Uani 1 1 d . .
C34 C 0.7382(11) 0.3674(3) 0.5608(4) 0.037(2) Uani 1 1 d . .
H34 H 0.648902 0.374319 0.546357 0.044 Uiso 1 1 calc R U
C35 C 0.8555(12) 0.3645(4) 0.5314(4) 0.045(2) Uani 1 1 d . .
H35 H 0.847700 0.369093 0.497342 0.053 Uiso 1 1 calc R U
C36 C 0.9870(11) 0.3546(4) 0.5532(4) 0.047(3) Uani 1 1 d . .
H36 H 1.069710 0.352323 0.533744 0.057 Uiso 1 1 calc R U
C37 C 0.9966(10) 0.3483(4) 0.6025(4) 0.045(3) Uani 1 1 d . .
H37 H 1.086283 0.341689 0.616904 0.054 Uiso 1 1 calc R U
C38 C 0.8749(9) 0.3513(3) 0.6323(4) 0.0308(19) Uani 1 1 d . .
C39 C 0.8988(10) 0.3436(4) 0.6846(4) 0.038(2) Uani 1 1 d . .
C40 C 1.0309(13) 0.3175(5) 0.7473(5) 0.065(4) Uani 1 1 d . .
H40A H 1.104511 0.341410 0.760524 0.078 Uiso 1 1 calc R U
H40B H 1.052630 0.280656 0.757177 0.078 Uiso 1 1 calc R U
C41 C 0.8846(14) 0.3339(5) 0.7652(4) 0.055(3) Uani 1 1 d . .
H41 H 0.892707 0.362826 0.789878 0.066 Uiso 1 1 calc R U
C42 C 0.8028(14) 0.2877(6) 0.7855(5) 0.074(4) Uani 1 1 d . .
H42A H 0.705529 0.298847 0.792316 0.111 Uiso 1 1 calc R U
H42B H 0.847825 0.275564 0.815458 0.111 Uiso 1 1 calc R U
H42C H 0.801940 0.258740 0.761788 0.111 Uiso 1 1 calc R U
C43 C 0.4786(9) 0.4150(3) 0.6133(3) 0.0259(16) Uani 1 1 d . .
C44 C 0.3870(10) 0.4016(4) 0.5756(3) 0.035(2) Uani 1 1 d . .
H44 H 0.374413 0.365206 0.567631 0.042 Uiso 1 1 calc R U
C45 C 0.3125(12) 0.4403(4) 0.5491(4) 0.048(3) Uani 1 1 d . .
H45 H 0.249805 0.429966 0.523914 0.058 Uiso 1 1 calc R U
C46 C 0.3312(12) 0.4933(4) 0.5599(4) 0.045(3) Uani 1 1 d . .
H46 H 0.281995 0.519803 0.542132 0.054 Uiso 1 1 calc R U
C47 C 0.4223(12) 0.5073(4) 0.5968(4) 0.042(2) Uani 1 1 d . .
H47 H 0.436636 0.543885 0.603725 0.051 Uiso 1 1 calc R U
C48 C 0.4940(9) 0.4694(3) 0.6243(3) 0.0310(19) Uani 1 1 d . .
C49 C 0.5789(9) 0.4887(3) 0.6656(3) 0.0266(17) Uani 1 1 d . .
C50 C 0.6899(10) 0.5539(4) 0.7075(4) 0.040(2) Uani 1 1 d . .
H50A H 0.656850 0.584668 0.726644 0.048 Uiso 1 1 calc R U
H50B H 0.787160 0.560918 0.695807 0.048 Uiso 1 1 calc R U
C51 C 0.6843(10) 0.5032(4) 0.7372(4) 0.035(2) Uani 1 1 d . .
H51 H 0.611394 0.507622 0.763155 0.042 Uiso 1 1 calc R U
C52 C 0.8205(12) 0.4877(4) 0.7604(4) 0.050(3) Uani 1 1 d . .
H52A H 0.803528 0.459038 0.783693 0.076 Uiso 1 1 calc R U
H52B H 0.860724 0.518416 0.777292 0.076 Uiso 1 1 calc R U
H52C H 0.886781 0.475492 0.735481 0.076 Uiso 1 1 calc R U
C53 C 0.8350(16) 0.2145(6) 0.5123(6) 0.068(4) Uani 1 1 d . .
H53A H 0.792261 0.248294 0.523203 0.082 Uiso 1 1 calc R U
H53B H 0.839385 0.214394 0.476471 0.082 Uiso 1 1 calc R U
C54 C 0.9800(17) 0.2076(6) 0.5336(7) 0.088(5) Uani 1 1 d D .
H54A H 1.050877 0.203948 0.507391 0.106 Uiso 1 1 calc R U
H54B H 1.005103 0.239060 0.553365 0.106 Uiso 1 1 calc R U
C55 C 0.9792(19) 0.1607(12) 0.5634(8) 0.178(15) Uani 1 1 d D .
H55A H 1.025869 0.167619 0.594871 0.214 Uiso 1 1 calc R U
H55B H 1.028823 0.131138 0.546962 0.214 Uiso 1 1 calc R U
C56 C 0.8283(16) 0.1480(8) 0.5704(6) 0.083(5) Uani 1 1 d . .
H56A H 0.814423 0.109063 0.571742 0.099 Uiso 1 1 calc R U
H56B H 0.793202 0.163723 0.600954 0.099 Uiso 1 1 calc R U
C57 C 0.8428(17) 0.7139(6) 0.4849(7) 0.081(5) Uani 1 1 d . .
H57A H 0.840608 0.716198 0.520665 0.098 Uiso 1 1 calc R U
H57B H 0.806204 0.747707 0.471523 0.098 Uiso 1 1 calc R U
C58 C 0.9892(17) 0.7053(6) 0.4682(8) 0.102(7) Uani 1 1 d D .
H58A H 1.031800 0.738433 0.455626 0.122 Uiso 1 1 calc R U
H58B H 1.049529 0.690929 0.494464 0.122 Uiso 1 1 calc R U
C59 C 0.968(3) 0.667(2) 0.4299(12) 0.37(4) Uani 1 1 d D .
H59A H 0.989653 0.682865 0.398098 0.449 Uiso 1 1 calc R U
H59B H 1.032582 0.636060 0.434727 0.449 Uiso 1 1 calc R U
C60 C 0.8220(17) 0.6488(8) 0.4311(7) 0.093(6) Uani 1 1 d . .
H60A H 0.773352 0.659022 0.400696 0.112 Uiso 1 1 calc R U
H60B H 0.818277 0.609673 0.434177 0.112 Uiso 1 1 calc R U

loop_
_atom_site_aniso_label
_atom_site_aniso_U_11
_atom_site_aniso_U_22
_atom_site_aniso_U_33
_atom_site_aniso_U_23
_atom_site_aniso_U_13
_atom_site_aniso_U_12
I1 0.0524(4) 0.0574(4) 0.0488(4) -0.0125(3) 0.0121(4) 0.0081(3)
C1 0.026(4) 0.027(4) 0.035(4) -0.005(3) 0.001(4) -0.001(3)
N1 0.028(4) 0.039(5) 0.046(5) -0.016(4) -0.003(3) 0.000(3)
O1 0.042(4) 0.067(5) 0.059(5) -0.016(4) -0.003(4) -0.020(4)
Co1 0.0302(7) 0.0341(7) 0.0336(8) -0.0030(6) -0.0008(6) 0.0023(6)
P1 0.0242(9) 0.0252(10) 0.0330(11) -0.0024(9) -0.0002(9) -0.0001(8)
I2 0.0546(4) 0.0664(5) 0.0563(4) 0.0189(4) 0.0155(4) 0.0118(4)
C2 0.035(5) 0.033(5) 0.051(6) -0.005(4) 0.002(5) 0.002(4)
N2 0.033(4) 0.031(4) 0.035(4) 0.007(3) -0.003(3) 0.002(3)
O2 0.052(4) 0.025(3) 0.053(4) 0.000(3) -0.004(3) 0.009(3)
Co2 0.0344(7) 0.0288(7) 0.0289(8) 0.0021(6) -0.0022(6) 0.0009(6)
P2 0.0242(10) 0.0238(10) 0.0305(11) 0.0007(8) -0.0006(8) 0.0002(7)
O3 0.051(4) 0.024(3) 0.048(4) -0.002(3) -0.004(3) -0.002(3)
C3 0.050(6) 0.033(5) 0.063(7) 0.008(5) -0.001(6) 0.002(5)
N3 0.025(3) 0.033(4) 0.037(4) -0.001(3) 0.005(3) -0.002(3)
O4 0.039(4) 0.054(5) 0.070(5) 0.007(4) -0.013(4) 0.014(3)
C4 0.033(5) 0.035(6) 0.078(8) -0.011(5) -0.005(5) 0.009(4)
N4 0.044(4) 0.030(4) 0.035(4) 0.005(3) -0.011(4) -0.001(3)
C9 0.050(6) 0.036(5) 0.039(5) 0.004(4) 0.014(5) 0.007(4)
C8 0.029(4) 0.028(5) 0.045(6) 0.004(4) 0.010(4) 0.004(3)
C7 0.029(4) 0.025(4) 0.039(5) 0.003(4) -0.001(4) -0.002(4)
C6 0.032(5) 0.033(5) 0.047(6) -0.002(4) -0.001(4) -0.002(4)
O6 0.056(5) 0.078(7) 0.066(6) -0.004(5) 0.013(5) -0.010(5)
C5 0.024(4) 0.049(6) 0.072(8) -0.018(6) 0.005(5) 0.001(4)
O5 0.040(4) 0.085(7) 0.064(6) -0.001(5) -0.003(4) -0.013(4)
C11 0.028(5) 0.032(5) 0.052(6) 0.003(4) 0.007(4) -0.002(3)
C10 0.037(5) 0.032(5) 0.056(6) 0.009(4) 0.015(4) 0.007(4)
C12 0.031(4) 0.019(4) 0.057(6) 0.001(4) -0.001(4) -0.001(3)
C13 0.020(4) 0.039(5) 0.051(6) -0.011(4) -0.002(4) -0.004(4)
C14 0.039(6) 0.072(8) 0.065(7) -0.022(6) -0.013(6) -0.010(6)
C19 0.046(6) 0.039(6) 0.054(6) -0.006(5) -0.018(5) -0.002(5)
C18 0.036(5) 0.025(5) 0.064(7) -0.002(4) -0.007(5) -0.002(4)
C17 0.030(4) 0.023(4) 0.038(5) -0.001(3) 0.002(4) -0.001(3)
C16 0.073(8) 0.099(11) 0.041(6) -0.010(6) -0.016(6) -0.009(7)
C15 0.041(6) 0.079(9) 0.050(7) -0.035(6) -0.006(5) -0.006(6)
C20 0.045(6) 0.040(6) 0.060(7) -0.002(5) -0.010(5) -0.015(5)
C21 0.041(5) 0.020(4) 0.047(6) -0.005(4) -0.001(4) -0.004(4)
C22 0.032(5) 0.029(5) 0.043(5) -0.002(4) 0.002(4) -0.002(3)
C23 0.029(4) 0.031(5) 0.037(5) 0.003(4) 0.004(4) 0.003(4)
C24 0.046(5) 0.035(5) 0.052(6) -0.001(5) 0.004(5) 0.005(4)
C25 0.028(4) 0.037(5) 0.055(6) -0.002(5) -0.004(4) 0.009(4)
C26 0.058(6) 0.055(7) 0.053(7) 0.000(5) -0.017(5) 0.021(5)
C27 0.022(4) 0.025(4) 0.038(5) 0.005(3) -0.005(4) -0.001(3)
C28 0.031(5) 0.032(5) 0.047(6) 0.001(4) 0.007(4) 0.001(4)
C29 0.026(4) 0.037(5) 0.062(7) 0.009(5) -0.006(5) -0.008(4)
C30 0.041(5) 0.020(5) 0.072(7) 0.003(5) -0.008(5) -0.010(4)
C31 0.041(5) 0.032(5) 0.054(6) -0.006(4) 0.000(5) -0.001(4)
C32 0.031(4) 0.030(5) 0.043(5) 0.001(4) 0.007(4) 0.001(4)
C33 0.030(4) 0.018(4) 0.044(5) -0.001(4) 0.006(4) -0.005(3)
C34 0.044(5) 0.023(5) 0.042(6) -0.002(4) 0.004(5) -0.001(4)
C35 0.048(6) 0.041(6) 0.045(6) -0.007(4) 0.011(5) -0.009(4)
C36 0.042(6) 0.033(5) 0.067(7) -0.001(5) 0.019(5) -0.002(4)
C37 0.031(5) 0.028(5) 0.076(7) 0.003(5) 0.009(5) 0.001(3)
C38 0.030(4) 0.015(4) 0.048(5) 0.001(3) 0.000(4) -0.003(3)
C39 0.029(4) 0.025(5) 0.060(6) 0.003(4) -0.001(5) -0.001(4)
C40 0.041(6) 0.067(8) 0.088(9) 0.032(7) -0.022(7) -0.004(6)
C41 0.066(8) 0.052(7) 0.046(6) -0.003(5) -0.022(6) 0.017(6)
C42 0.068(8) 0.080(9) 0.074(9) 0.040(8) 0.004(7) 0.029(7)
C43 0.027(4) 0.018(4) 0.032(4) 0.003(3) -0.001(4) -0.004(3)
C44 0.044(5) 0.033(5) 0.028(4) 0.008(4) -0.005(4) 0.003(4)
C45 0.050(6) 0.044(6) 0.051(6) 0.000(5) -0.022(5) 0.003(5)
C46 0.054(6) 0.036(6) 0.045(6) 0.007(4) -0.017(5) 0.005(5)
C47 0.059(6) 0.021(4) 0.047(6) 0.002(4) -0.007(5) 0.005(4)
C48 0.034(5) 0.026(4) 0.033(4) 0.000(3) 0.003(4) 0.004(3)
C49 0.025(4) 0.020(4) 0.035(5) -0.002(3) 0.001(3) 0.002(3)
C50 0.036(5) 0.036(5) 0.048(6) -0.010(5) 0.001(5) -0.003(4)
C51 0.036(5) 0.029(5) 0.040(5) -0.005(4) -0.001(4) 0.000(4)
C52 0.056(6) 0.040(6) 0.055(7) -0.008(5) -0.019(5) -0.003(5)
C53 0.068(9) 0.063(9) 0.075(9) -0.004(7) 0.025(8) 0.010(7)
C54 0.062(9) 0.066(9) 0.136(15) -0.021(10) 0.021(10) -0.024(8)
C55 0.057(10) 0.35(4) 0.127(18) 0.14(2) -0.023(11) -0.047(18)
C56 0.068(9) 0.122(14) 0.058(8) 0.025(9) 0.001(7) -0.002(9)
C57 0.073(10) 0.070(10) 0.102(12) 0.002(9) -0.029(9) -0.003(8)
C58 0.070(11) 0.065(10) 0.171(19) 0.042(11) -0.015(12) -0.018(8)
C59 0.092(17) 0.81(11) 0.22(3) -0.34(5) 0.08(2) -0.18(4)
C60 0.073(10) 0.118(14) 0.088(12) -0.038(11) 0.010(9) -0.032(10)

loop_
_atom_type_symbol
_atom_type_description
_atom_type_scat_dispersion_real
_atom_type_scat_dispersion_imag
_atom_type_scat_source
C C 0.0181 0.0091 'International Tables Vol C Tables 4.2.6.8 and 6.1.1.4'
H H 0.0000 0.0000 'International Tables Vol C Tables 4.2.6.8 and 6.1.1.4'
Co Co -2.3653 3.6143 'International Tables Vol C Tables 4.2.6.8 and 6.1.1.4'
I I -0.3257 6.8362 'International Tables Vol C Tables 4.2.6.8 and 6.1.1.4'
N N 0.0311 0.0180 'International Tables Vol C Tables 4.2.6.8 and 6.1.1.4'
O O 0.0492 0.0322 'International Tables Vol C Tables 4.2.6.8 and 6.1.1.4'
P P 0.2955 0.4335 'International Tables Vol C Tables 4.2.6.8 and 6.1.1.4'

loop_
_geom_angle_atom_site_label_1
_geom_angle_atom_site_label_2
_geom_angle_atom_site_label_3
_geom_angle
C6 C1 C2 118.0(9)
C6 C1 P1 117.2(7)
C2 C1 P1 124.5(7)
C13 N1 C15 107.8(8)
C13 N1 Co1 129.3(7)
C15 N1 Co1 122.1(7)
C13 O1 C14 106.8(9)
N1 Co1 N2 106.7(3)
N1 Co1 P1 94.3(3)
N2 Co1 P1 90.8(2)
N1 Co1 I1 115.8(2)
N2 Co1 I1 121.5(2)
P1 Co1 I1 122.27(8)
C7 P1 C1 103.6(4)
C7 P1 C17 101.5(4)
C1 P1 C17 103.3(4)
C7 P1 Co1 110.3(3)
C1 P1 Co1 124.4(3)
C17 P1 Co1 111.3(3)
C3 C2 C1 120.9(10)
C3 C2 H2 119.6
C1 C2 H2 119.6
C23 N2 C25 108.6(8)
C23 N2 Co1 130.2(6)
C25 N2 Co1 121.2(6)
C23 O2 C24 105.9(7)
N3 Co2 N4 108.9(3)
N3 Co2 P2 91.0(2)
N4 Co2 P2 93.3(2)
N3 Co2 I2 109.3(2)
N4 Co2 I2 120.4(2)
P2 Co2 I2 129.42(9)
C27 P2 C43 103.7(4)
C27 P2 C33 103.2(4)
C43 P2 C33 101.4(4)
C27 P2 Co2 123.0(3)
C43 P2 Co2 112.2(3)
C33 P2 Co2 111.0(3)
C49 O3 C50 105.8(7)
C2 C3 C4 120.5(10)
C2 C3 H3 119.8
C4 C3 H3 119.8
C49 N3 C51 107.5(7)
C49 N3 Co2 131.6(6)
C51 N3 Co2 119.7(6)
C39 O4 C40 107.5(9)
C5 C4 C3 118.8(10)
C5 C4 H4 120.6
C3 C4 H4 120.6
C39 N4 C41 107.5(9)
C39 N4 Co2 130.2(7)
C41 N4 Co2 122.1(7)
C10 C9 C8 119.7(10)
C10 C9 H9 120.1
C8 C9 H9 120.1
C7 C8 C9 122.9(10)
C7 C8 H8 118.5
C9 C8 H8 118.5
C8 C7 C12 116.7(8)
C8 C7 P1 121.6(7)
C12 C7 P1 121.7(7)
C5 C6 C1 121.1(10)
C5 C6 H6 119.5
C1 C6 H6 119.5
C60 O6 C57 108.1(12)
C6 C5 C4 120.7(10)
C6 C5 H5 119.6
C4 C5 H5 119.6
C53 O5 C56 107.5(11)
C10 C11 C12 122.3(9)
C10 C11 H11 118.8
C12 C11 H11 118.8
C9 C10 C11 119.6(9)
C9 C10 H10 120.2
C11 C10 H10 120.2
C11 C12 C7 118.7(9)
C11 C12 C13 117.8(8)
C7 C12 C13 123.5(9)
N1 C13 O1 116.5(9)
N1 C13 C12 129.3(8)
O1 C13 C12 114.1(9)
O1 C14 C15 106.0(9)
O1 C14 H14A 110.5
C15 C14 H14A 110.5
O1 C14 H14B 110.5
C15 C14 H14B 110.5
H14A C14 H14B 108.7
C18 C19 C20 119.0(10)
C18 C19 H19 120.5
C20 C19 H19 120.5
C19 C18 C17 122.8(9)
C19 C18 H18 118.6
C17 C18 H18 118.6
C18 C17 C22 117.7(8)
C18 C17 P1 121.4(7)
C22 C17 P1 120.9(7)
C15 C16 H16A 109.5
C15 C16 H16B 109.5
H16A C16 H16B 109.5
C15 C16 H16C 109.5
H16A C16 H16C 109.5
H16B C16 H16C 109.5
C14 C15 N1 102.8(10)
C14 C15 C16 115.1(11)
N1 C15 C16 110.3(10)
C14 C15 H15 109.5
N1 C15 H15 109.5
C16 C15 H15 109.5
C21 C20 C19 119.5(10)
C21 C20 H20 120.2
C19 C20 H20 120.2
C20 C21 C22 121.6(9)
C20 C21 H21 119.2
C22 C21 H21 119.2
C21 C22 C17 119.4(9)
C21 C22 C23 117.0(8)
C17 C22 C23 123.6(8)
N2 C23 O2 116.8(8)
N2 C23 C22 129.2(9)
O2 C23 C22 113.8(8)
O2 C24 C25 105.7(8)
O2 C24 H24A 110.6
C25 C24 H24A 110.6
O2 C24 H24B 110.6
C25 C24 H24B 110.6
H24A C24 H24B 108.7
N2 C25 C26 112.1(8)
N2 C25 C24 102.5(8)
C26 C25 C24 114.3(10)
N2 C25 H25 109.2
C26 C25 H25 109.2
C24 C25 H25 109.2
C25 C26 H26A 109.5
C25 C26 H26B 109.5
H26A C26 H26B 109.5
C25 C26 H26C 109.5
H26A C26 H26C 109.5
H26B C26 H26C 109.5
C32 C27 C28 117.7(8)
C32 C27 P2 125.0(7)
C28 C27 P2 117.2(7)
C29 C28 C27 121.4(9)
C29 C28 H28 119.3
C27 C28 H28 119.3
C28 C29 C30 120.1(9)
C28 C29 H29 119.9
C30 C29 H29 119.9
C29 C30 C31 119.9(9)
C29 C30 H30 120.1
C31 C30 H30 120.1
C32 C31 C30 120.0(9)
C32 C31 H31 120.0
C30 C31 H31 120.0
C31 C32 C27 120.8(9)
C31 C32 H32 119.6
C27 C32 H32 119.6
C34 C33 C38 118.8(9)
C34 C33 P2 118.9(7)
C38 C33 P2 122.3(7)
C35 C34 C33 123.0(10)
C35 C34 H34 118.5
C33 C34 H34 118.5
C34 C35 C36 118.1(10)
C34 C35 H35 121.0
C36 C35 H35 121.0
C37 C36 C35 120.3(10)
C37 C36 H36 119.9
C35 C36 H36 119.9
C36 C37 C38 121.0(10)
C36 C37 H37 119.5
C38 C37 H37 119.5
C33 C38 C37 118.8(9)
C33 C38 C39 125.3(8)
C37 C38 C39 115.9(8)
N4 C39 O4 116.4(10)
N4 C39 C38 128.9(8)
O4 C39 C38 114.7(9)
O4 C40 C41 105.3(9)
O4 C40 H40A 110.7
C41 C40 H40A 110.7
O4 C40 H40B 110.7
C41 C40 H40B 110.7
H40A C40 H40B 108.8
N4 C41 C42 110.8(10)
N4 C41 C40 102.5(10)
C42 C41 C40 112.1(10)
N4 C41 H41 110.4
C42 C41 H41 110.4
C40 C41 H41 110.4
C41 C42 H42A 109.5
C41 C42 H42B 109.5
H42A C42 H42B 109.5
C41 C42 H42C 109.5
H42A C42 H42C 109.5
H42B C42 H42C 109.5
C44 C43 C48 117.4(8)
C44 C43 P2 121.1(6)
C48 C43 P2 121.5(6)
C43 C44 C45 122.0(9)
C43 C44 H44 119.0
C45 C44 H44 119.0
C46 C45 C44 119.6(10)
C46 C45 H45 120.2
C44 C45 H45 120.2
C45 C46 C47 119.2(9)
C45 C46 H46 120.4
C47 C46 H46 120.4
C46 C47 C48 122.0(9)
C46 C47 H47 119.0
C48 C47 H47 119.0
C47 C48 C43 119.8(8)
C47 C48 C49 117.3(8)
C43 C48 C49 122.9(8)
N3 C49 O3 116.0(8)
N3 C49 C48 129.9(8)
O3 C49 C48 114.0(7)
O3 C50 C51 103.5(7)
O3 C50 H50A 111.1
C51 C50 H50A 111.1
O3 C50 H50B 111.1
C51 C50 H50B 111.1
H50A C50 H50B 109.0
C52 C51 N3 113.4(8)
C52 C51 C50 114.9(9)
N3 C51 C50 102.7(8)
C52 C51 H51 108.5
N3 C51 H51 108.5
C50 C51 H51 108.5
C51 C52 H52A 109.5
C51 C52 H52B 109.5
H52A C52 H52B 109.5
C51 C52 H52C 109.5
H52A C52 H52C 109.5
H52B C52 H52C 109.5
O5 C53 C54 105.5(12)
O5 C53 H53A 110.6
C54 C53 H53A 110.6
O5 C53 H53B 110.6
C54 C53 H53B 110.6
H53A C53 H53B 108.8
C55 C54 C53 108.2(13)
C55 C54 H54A 110.1
C53 C54 H54A 110.1
C55 C54 H54B 110.1
C53 C54 H54B 110.1
H54A C54 H54B 108.4
C54 C55 C56 105.0(16)
C54 C55 H55A 110.8
C56 C55 H55A 110.8
C54 C55 H55B 110.8
C56 C55 H55B 110.8
H55A C55 H55B 108.8
O5 C56 C55 106.6(12)
O5 C56 H56A 110.4
C55 C56 H56A 110.4
O5 C56 H56B 110.4
C55 C56 H56B 110.4
H56A C56 H56B 108.6
O6 C57 C58 109.2(14)
O6 C57 H57A 109.8
C58 C57 H57A 109.8
O6 C57 H57B 109.8
C58 C57 H57B 109.8
H57A C57 H57B 108.3
C59 C58 C57 101.4(16)
C59 C58 H58A 111.5
C57 C58 H58A 111.5
C59 C58 H58B 111.5
C57 C58 H58B 111.5
H58A C58 H58B 109.3
C60 C59 C58 108.8(18)
C60 C59 H59A 109.9
C58 C59 H59A 109.9
C60 C59 H59B 109.9
C58 C59 H59B 109.9
H59A C59 H59B 108.3
O6 C60 C59 108.1(15)
O6 C60 H60A 110.1
C59 C60 H60A 110.1
O6 C60 H60B 110.1
C59 C60 H60B 110.1
H60A C60 H60B 108.4

loop_
_geom_bond_atom_site_label_1
_geom_bond_atom_site_label_2
_geom_bond_distance
I1 Co1 2.5529(16)
C1 C6 1.400(13)
C1 C2 1.400(13)
C1 P1 1.820(9)
N1 C13 1.280(13)
N1 C15 1.512(13)
N1 Co1 2.015(8)
O1 C13 1.353(11)
O1 C14 1.448(15)
Co1 N2 2.024(8)
Co1 P1 2.159(3)
P1 C7 1.820(9)
P1 C17 1.827(9)
I2 Co2 2.5475(16)
C2 C3 1.391(14)
C2 H2 0.9500
N2 C23 1.272(13)
N2 C25 1.496(12)
O2 C23 1.366(11)
O2 C24 1.455(14)
Co2 N3 2.007(7)
Co2 N4 2.039(8)
Co2 P2 2.156(3)
P2 C27 1.822(9)
P2 C43 1.835(8)
P2 C33 1.864(9)
O3 C49 1.376(10)
O3 C50 1.462(12)
C3 C4 1.402(16)
C3 H3 0.9500
N3 C49 1.278(12)
N3 C51 1.498(12)
O4 C39 1.348(11)
O4 C40 1.419(16)
C4 C5 1.388(17)
C4 H4 0.9500
N4 C39 1.281(13)
N4 C41 1.492(13)
C9 C10 1.369(15)
C9 C8 1.400(13)
C9 H9 0.9500
C8 C7 1.380(14)
C8 H8 0.9500
C7 C12 1.454(13)
C6 C5 1.389(15)
C6 H6 0.9500
O6 C60 1.345(18)
O6 C57 1.398(17)
C5 H5 0.9500
O5 C53 1.436(17)
O5 C56 1.438(17)
C11 C10 1.377(15)
C11 C12 1.392(13)
C11 H11 0.9500
C10 H10 0.9500
C12 C13 1.462(15)
C14 C15 1.504(17)
C14 H14A 0.9900
C14 H14B 0.9900
C19 C18 1.377(14)
C19 C20 1.406(15)
C19 H19 0.9500
C18 C17 1.387(14)
C18 H18 0.9500
C17 C22 1.409(12)
C16 C15 1.55(2)
C16 H16A 0.9800
C16 H16B 0.9800
C16 H16C 0.9800
C15 H15 1.0000
C20 C21 1.358(15)
C20 H20 0.9500
C21 C22 1.406(13)
C21 H21 0.9500
C22 C23 1.479(13)
C24 C25 1.521(14)
C24 H24A 0.9900
C24 H24B 0.9900
C25 C26 1.498(17)
C25 H25 1.0000
C26 H26A 0.9800
C26 H26B 0.9800
C26 H26C 0.9800
C27 C32 1.403(13)
C27 C28 1.409(13)
C28 C29 1.363(13)
C28 H28 0.9500
C29 C30 1.386(15)
C29 H29 0.9500
C30 C31 1.394(15)
C30 H30 0.9500
C31 C32 1.377(13)
C31 H31 0.9500
C32 H32 0.9500
C33 C34 1.389(15)
C33 C38 1.390(13)
C34 C35 1.377(15)
C34 H34 0.9500
C35 C36 1.403(16)
C35 H35 0.9500
C36 C37 1.375(16)
C36 H36 0.9500
C37 C38 1.416(13)
C37 H37 0.9500
C38 C39 1.474(15)
C40 C41 1.525(19)
C40 H40A 0.9900
C40 H40B 0.9900
C41 C42 1.505(18)
C41 H41 1.0000
C42 H42A 0.9800
C42 H42B 0.9800
C42 H42C 0.9800
C43 C44 1.393(13)
C43 C48 1.413(11)
C44 C45 1.408(14)
C44 H44 0.9500
C45 C46 1.379(15)
C45 H45 0.9500
C46 C47 1.380(15)
C46 H46 0.9500
C47 C48 1.395(13)
C47 H47 0.9500
C48 C49 1.476(12)
C50 C51 1.519(14)
C50 H50A 0.9900
C50 H50B 0.9900
C51 C52 1.490(15)
C51 H51 1.0000
C52 H52A 0.9800
C52 H52B 0.9800
C52 H52C 0.9800
C53 C54 1.50(2)
C53 H53A 0.9900
C53 H53B 0.9900
C54 C55 1.44(2)
C54 H54A 0.9900
C54 H54B 0.9900
C55 C56 1.47(2)
C55 H55A 0.9900
C55 H55B 0.9900
C56 H56A 0.9900
C56 H56B 0.9900
C57 C58 1.47(2)
C57 H57A 0.9900
C57 H57B 0.9900
C58 C59 1.45(2)
C58 H58A 0.9900
C58 H58B 0.9900
C59 C60 1.45(3)
C59 H59A 0.9900
C59 H59B 0.9900
C60 H60A 0.9900
C60 H60B 0.9900

loop_
_geom_torsion_atom_site_label_1
_geom_torsion_atom_site_label_2
_geom_torsion_atom_site_label_3
_geom_torsion_atom_site_label_4
_geom_torsion
C6 C1 P1 C7 -175.8(7)
C2 C1 P1 C7 -1.8(9)
C6 C1 P1 C17 78.7(8)
C2 C1 P1 C17 -107.3(8)
C6 C1 P1 Co1 -49.1(8)
C2 C1 P1 Co1 124.9(7)
C6 C1 C2 C3 0.7(15)
P1 C1 C2 C3 -173.2(8)
C1 C2 C3 C4 -2.1(17)
C2 C3 C4 C5 2.2(17)
C10 C9 C8 C7 0.6(15)
C9 C8 C7 C12 -1.5(14)
C9 C8 C7 P1 177.5(7)
C1 P1 C7 C8 -73.4(8)
C17 P1 C7 C8 33.4(9)
Co1 P1 C7 C8 151.5(7)
C1 P1 C7 C12 105.4(8)
C17 P1 C7 C12 -147.7(7)
Co1 P1 C7 C12 -29.7(8)
C2 C1 C6 C5 0.4(14)
P1 C1 C6 C5 174.8(8)
C1 C6 C5 C4 -0.3(16)
C3 C4 C5 C6 -1.1(17)
C8 C9 C10 C11 -0.4(15)
C12 C11 C10 C9 1.2(15)
C10 C11 C12 C7 -2.1(14)
C10 C11 C12 C13 179.2(9)
C8 C7 C12 C11 2.2(13)
P1 C7 C12 C11 -176.7(7)
C8 C7 C12 C13 -179.2(9)
P1 C7 C12 C13 1.9(13)
C15 N1 C13 O1 0.6(12)
Co1 N1 C13 O1 170.3(7)
C15 N1 C13 C12 179.2(10)
Co1 N1 C13 C12 -11.2(16)
C14 O1 C13 N1 -0.2(13)
C14 O1 C13 C12 -179.0(9)
C11 C12 C13 N1 -157.8(10)
C7 C12 C13 N1 23.5(16)
C11 C12 C13 O1 20.7(13)
C7 C12 C13 O1 -157.9(9)
C13 O1 C14 C15 -0.3(13)
C20 C19 C18 C17 0.6(18)
C19 C18 C17 C22 -1.3(15)
C19 C18 C17 P1 179.5(9)
C7 P1 C17 C18 -95.4(8)
C1 P1 C17 C18 11.7(9)
Co1 P1 C17 C18 147.3(7)
C7 P1 C17 C22 85.4(8)
C1 P1 C17 C22 -167.5(7)
Co1 P1 C17 C22 -31.9(8)
O1 C14 C15 N1 0.6(13)
O1 C14 C15 C16 120.5(11)
C13 N1 C15 C14 -0.7(12)
Co1 N1 C15 C14 -171.3(7)
C13 N1 C15 C16 -123.9(11)
Co1 N1 C15 C16 65.5(11)
C18 C19 C20 C21 -1.1(18)
C19 C20 C21 C22 2.3(17)
C20 C21 C22 C17 -3.0(15)
C20 C21 C22 C23 177.0(10)
C18 C17 C22 C21 2.4(13)
P1 C17 C22 C21 -178.3(7)
C18 C17 C22 C23 -177.6(9)
P1 C17 C22 C23 1.6(13)
C25 N2 C23 O2 3.2(11)
Co1 N2 C23 O2 -174.0(6)
C25 N2 C23 C22 177.7(9)
Co1 N2 C23 C22 0.4(15)
C24 O2 C23 N2 1.8(11)
C24 O2 C23 C22 -173.4(8)
C21 C22 C23 N2 -161.1(10)
C17 C22 C23 N2 18.9(15)
C21 C22 C23 O2 13.4(12)
C17 C22 C23 O2 -166.5(9)
C23 O2 C24 C25 -5.9(10)
C23 N2 C25 C26 -129.5(10)
Co1 N2 C25 C26 48.0(11)
C23 N2 C25 C24 -6.6(10)
Co1 N2 C25 C24 171.0(6)
O2 C24 C25 N2 7.4(10)
O2 C24 C25 C26 128.9(9)
C43 P2 C27 C32 112.0(8)
C33 P2 C27 C32 6.7(9)
Co2 P2 C27 C32 -119.5(7)
C43 P2 C27 C28 -72.1(8)
C33 P2 C27 C28 -177.5(7)
Co2 P2 C27 C28 56.3(8)
C32 C27 C28 C29 0.0(14)
P2 C27 C28 C29 -176.2(8)
C27 C28 C29 C30 -1.0(16)
C28 C29 C30 C31 0.9(16)
C29 C30 C31 C32 0.3(16)
C30 C31 C32 C27 -1.4(15)
C28 C27 C32 C31 1.2(14)
P2 C27 C32 C31 177.1(8)
C27 P2 C33 C34 71.4(8)
C43 P2 C33 C34 -35.7(8)
Co2 P2 C33 C34 -155.0(6)
C27 P2 C33 C38 -108.1(7)
C43 P2 C33 C38 144.8(7)
Co2 P2 C33 C38 25.4(8)
C38 C33 C34 C35 1.1(14)
P2 C33 C34 C35 -178.5(7)
C33 C34 C35 C36 -0.4(15)
C34 C35 C36 C37 -0.2(15)
C35 C36 C37 C38 0.2(16)
C34 C33 C38 C37 -1.0(13)
P2 C33 C38 C37 178.5(7)
C34 C33 C38 C39 179.7(8)
P2 C33 C38 C39 -0.8(12)
C36 C37 C38 C33 0.4(14)
C36 C37 C38 C39 179.8(9)
C41 N4 C39 O4 -5.0(12)
Co2 N4 C39 O4 -179.2(6)
C41 N4 C39 C38 174.3(10)
Co2 N4 C39 C38 0.1(15)
C40 O4 C39 N4 -1.1(12)
C40 O4 C39 C38 179.5(9)
C33 C38 C39 N4 -16.0(15)
C37 C38 C39 N4 164.7(9)
C33 C38 C39 O4 163.3(8)
C37 C38 C39 O4 -16.0(12)
C39 O4 C40 C41 6.5(12)
C39 N4 C41 C42 -111.4(11)
Co2 N4 C41 C42 63.3(12)
C39 N4 C41 C40 8.3(12)
Co2 N4 C41 C40 -176.9(7)
O4 C40 C41 N4 -8.8(12)
O4 C40 C41 C42 110.0(12)
C27 P2 C43 C44 -15.3(8)
C33 P2 C43 C44 91.4(8)
Co2 P2 C43 C44 -150.1(7)
C27 P2 C43 C48 165.6(7)
C33 P2 C43 C48 -87.7(8)
Co2 P2 C43 C48 30.8(8)
C48 C43 C44 C45 0.4(14)
P2 C43 C44 C45 -178.7(8)
C43 C44 C45 C46 0.8(17)
C44 C45 C46 C47 -0.4(18)
C45 C46 C47 C48 -1.4(18)
C46 C47 C48 C43 2.7(16)
C46 C47 C48 C49 -174.8(10)
C44 C43 C48 C47 -2.1(13)
P2 C43 C48 C47 177.0(8)
C44 C43 C48 C49 175.2(8)
P2 C43 C48 C49 -5.6(12)
C51 N3 C49 O3 4.9(10)
Co2 N3 C49 O3 172.0(6)
C51 N3 C49 C48 -169.6(9)
Co2 N3 C49 C48 -2.6(14)
C50 O3 C49 N3 9.1(10)
C50 O3 C49 C48 -175.5(7)
C47 C48 C49 N3 164.9(10)
C43 C48 C49 N3 -12.5(15)
C47 C48 C49 O3 -9.8(12)
C43 C48 C49 O3 172.8(8)
C49 O3 C50 C51 -18.4(9)
C49 N3 C51 C52 -140.8(9)
Co2 N3 C51 C52 50.4(11)
C49 N3 C51 C50 -16.1(9)
Co2 N3 C51 C50 175.0(6)
O3 C50 C51 C52 144.2(9)
O3 C50 C51 N3 20.5(9)
C56 O5 C53 C54 17.5(16)
O5 C53 C54 C55 -1(2)
C53 C54 C55 C56 -15(3)
C53 O5 C56 C55 -27(2)
C54 C55 C56 O5 26(3)
C60 O6 C57 C58 -22(2)
O6 C57 C58 C59 19(3)
C57 C58 C59 C60 -9(4)
C57 O6 C60 C59 16(3)
C58 C59 C60 O6 -4(5)
